data_1010612
loop_
_publ_author_name
'Gottfried, C'
'Schusterius, C'

_publ_section_title
;
Die Struktur von Kalium- und Ammoniumperchlorat
;
_journal_coden_ASTM ZEKGAX
_journal_name_full
;
Zeitschrift fuer Kristallographie, Kristallgeometrie, Kristallphysik,
Kristallchemie (-144,1977)
;
_journal_page_first 65
_journal_page_last 73
_journal_volume 84
_journal_year 1932
_chemical_formula_structural 'N H4 Cl O4'
_chemical_formula_sum 'Cl H4 N O4'
_chemical_name_systematic 'Ammonium chlorate(VII)'
_space_group_IT_number 62
_symmetry_cell_setting orthorhombic
_symmetry_Int_Tables_number 62
_symmetry_space_group_name_Hall '-P 2ac 2n'
_symmetry_space_group_name_H-M 'P n m a'
_cell_angle_alpha 90
_cell_angle_beta 90
_cell_angle_gamma 90
_cell_formula_units_Z 4
_cell_length_a 9.202(6)
_cell_length_b 5.815(4)
_cell_length_c 7.449(5)
_cell_volume 398.6
_cod_original_formula_sum 'H4 Cl N O4'
_cod_database_code 1010612

loop_
_symmetry_equiv_pos_as_xyz
x,y,z
1/2+x,1/2-y,1/2-z
-x,1/2+y,-z
1/2-x,-y,1/2+z
-x,-y,-z
1/2-x,1/2+y,1/2+z
x,1/2-y,z
1/2+x,y,1/2-z

loop_
_atom_site_label
_atom_site_type_symbol
_atom_site_symmetry_multiplicity
_atom_site_Wyckoff_symbol
_atom_site_fract_x
_atom_site_fract_y
_atom_site_fract_z
_atom_site_occupancy
_atom_site_attached_hydrogens
_atom_site_calc_flag
O1 O2- 4 c 0.169 0.25 0.05 1. 0 d
O2 O2- 4 c 0.078 0.25 0.1 1. 0 d
O3 O2- 8 d 0.075 0.042 0.181 1. 0 d
Cl1 Cl7+ 4 c 0.067 0.25 0.194 1. 0 d
N1 N3- 4 c 0.197 0.25 0.172 1. 4 d

loop_
_atom_type_symbol
_atom_type_oxidation_number
O2- -2.000
Cl7+ 7.000
N3- -3.000
H1+ 1.000
